data_8101827
loop_
_publ_author_name
'H. Maisel'
'S. Keller'
'T. Irrgang'
'R. Kempe'

_publ_section_title
;
Crystal structure of (2,6-diisopropyl-phenyl)-[6-(2,6-dimethyl-phenyl)-
pyridin-2-yl-methylene]-aminopalladium(II) dichloromethane trisolvate, 
Pd(C~26~H~30~N~2~)Cl~2~ &#x00B7; 3CH~2~Cl~2~
;
_journal_issue 3
_journal_name_full 'Zeitschrift f\"ur Kristallographie - New Crystal Structures'
_journal_page_first 465
_journal_page_last 466
_journal_volume 220
_journal_year 2005
_chemical_formula_sum 'C29 H36 Cl8 N2 Pd'
_chemical_formula_weight 802.60
_chemical_name_systematic
;
(2,6-diisopropyl-phenyl)-[6-(2,6-dimethyl-phenyl)-
pyridin-2-yl-methylene]amino-palladium(II)
;
_space_group_IT_number 19
_symmetry_cell_setting orthorhombic
_symmetry_space_group_name_Hall 'P 2ac 2ab'
_symmetry_space_group_name_H-M 'P 21 21 21'
_atom_sites_solution_hydrogens geom
_atom_sites_solution_primary direct
_atom_sites_solution_secondary difmap
_audit_creation_method SHELXL-97
_cell_angle_alpha 90.00
_cell_angle_beta 90.00
_cell_angle_gamma 90.00
_cell_formula_units_Z 4
_cell_length_a 16.5460(8)
_cell_length_b 17.9950(11)
_cell_length_c 11.8170(14)
_cell_measurement_reflns_used all
_cell_measurement_temperature 193(2)
_cell_volume 3518.5(5)
_computing_structure_refinement 'SHELXL-97 (Sheldrick, 1997)'
_computing_structure_solution SIR97
_diffrn_ambient_temperature 193(2)
_diffrn_measured_fraction_theta_full 0.985
_diffrn_measured_fraction_theta_max 0.985
_diffrn_measurement_device_type 'Stoe IPDS II'
_diffrn_measurement_method omega/phi
_diffrn_radiation_monochromator graphite
_diffrn_radiation_source 'fine-focus sealed tube'
_diffrn_radiation_type MoK\a
_diffrn_radiation_wavelength 0.71069
_diffrn_reflns_av_R_equivalents 0.0282
_diffrn_reflns_av_sigmaI/netI 0.0249
_diffrn_reflns_limit_h_max 19
_diffrn_reflns_limit_h_min -20
_diffrn_reflns_limit_k_max 18
_diffrn_reflns_limit_k_min -21
_diffrn_reflns_limit_l_max 14
_diffrn_reflns_limit_l_min -14
_diffrn_reflns_number 15504
_diffrn_reflns_theta_full 25.66
_diffrn_reflns_theta_max 25.66
_diffrn_reflns_theta_min 2.06
_exptl_absorpt_coefficient_mu 1.157
_exptl_absorpt_correction_type none
_exptl_crystal_colour yellow-orange
_exptl_crystal_density_diffrn 1.515
_exptl_crystal_density_method 'not measured'
_exptl_crystal_description prism
_exptl_crystal_F_000 1624
_exptl_crystal_size_max 0.6
_exptl_crystal_size_mid 0.5
_exptl_crystal_size_min 0.5
_refine_diff_density_max 0.673
_refine_diff_density_min -0.780
_refine_diff_density_rms 0.091
_refine_ls_abs_structure_details 'Flack H D (1983), Acta Cryst. A39, 876-881'
_refine_ls_abs_structure_Flack 0.00(4)
_refine_ls_extinction_method none
_refine_ls_goodness_of_fit_ref 1.155
_refine_ls_hydrogen_treatment mixed
_refine_ls_matrix_type full
_refine_ls_number_parameters 361
_refine_ls_number_reflns 6465
_refine_ls_number_restraints 0
_refine_ls_restrained_S_all 1.155
_refine_ls_R_factor_all 0.0387
_refine_ls_R_factor_gt 0.0371
_refine_ls_shift/su_max 0.001
_refine_ls_shift/su_mean 0.000
_refine_ls_structure_factor_coef Fsqd
_refine_ls_weighting_details 'calc w=1/[\s^2^(Fo^2^)+(0.0372P)^2^+7.2434P] where P=(Fo^2^+2Fc^2^)/3'
_refine_ls_weighting_scheme calc
_refine_ls_wR_factor_gt 0.0983
_refine_ls_wR_factor_ref 0.0990
_reflns_number_gt 6266
_reflns_number_total 6465
_reflns_threshold_expression >2sigma(I)
_cod_data_source_file 1267-1594.cff
_cod_data_source_block k093o
_cod_depositor_comments
;
The following automatic conversions were performed:

'_exptl_absorpt_correction_type' tag value 'no' was replaced with
'none' value.

Automatic conversion script
Id: cif_fix_values 1646 2011-03-28 12:23:43Z adriana 
;
_cod_original_sg_symbol_H-M P2(1)2(1)2(1)
_cod_database_code 8101827

loop_
_symmetry_equiv_pos_as_xyz
'x, y, z'
'-x+1/2, -y, z+1/2'
'x+1/2, -y+1/2, -z'
'-x, y+1/2, -z+1/2'

loop_
_atom_site_label
_atom_site_type_symbol
_atom_site_fract_x
_atom_site_fract_y
_atom_site_fract_z
_atom_site_U_iso_or_equiv
_atom_site_adp_type
_atom_site_occupancy
_atom_site_symmetry_multiplicity
_atom_site_Wyckoff_symbol
_atom_site_calc_flag
_atom_site_refinement_flags
_atom_site_disorder_assembly
_atom_site_disorder_group
N1 N 0.5914(2) 0.2877(2) 0.8874(3) 0.0257(8) Uani 1 4 a d . . .
C2 C 0.6523(2) 0.2551(3) 0.9313(3) 0.0299(10) Uani 1 4 a d . . .
H2 H 0.7048 0.2611 0.8999 0.036 Uiso 1 4 a calc R . .
C3 C 0.6397(3) 0.2088(3) 1.0296(4) 0.0277(9) Uani 1 4 a d . . .
N2 N 0.5627(2) 0.2051(2) 1.0688(3) 0.0253(8) Uani 1 4 a d . . .
C5 C 0.5496(3) 0.1680(3) 1.1670(4) 0.0297(10) Uani 1 4 a d . . .
C6 C 0.6130(3) 0.1320(3) 1.2218(5) 0.0380(12) Uani 1 4 a d . . .
H6 H 0.6026 0.1056 1.2899 0.046 Uiso 1 4 a calc R . .
C7 C 0.6899(3) 0.1338(3) 1.1793(5) 0.0425(13) Uani 1 4 a d . . .
H7 H 0.7323 0.1076 1.2159 0.051 Uiso 1 4 a calc R . .
C8 C 0.7045(3) 0.1743(3) 1.0824(5) 0.0372(12) Uani 1 4 a d . . .
H8 H 0.7576 0.1784 1.0526 0.045 Uiso 1 4 a calc R . .
C9 C 0.4700(3) 0.1695(3) 1.2230(4) 0.0299(10) Uani 1 4 a d . . .
C10 C 0.4237(3) 0.1049(3) 1.2296(4) 0.0358(12) Uani 1 4 a d . . .
C11 C 0.3505(3) 0.1069(4) 1.2861(5) 0.0427(14) Uani 1 4 a d . . .
H11 H 0.3181 0.0633 1.2895 0.051 Uiso 1 4 a calc R . .
C12 C 0.3239(4) 0.1712(4) 1.3376(5) 0.0516(16) Uani 1 4 a d . . .
H12 H 0.2735 0.1717 1.3762 0.062 Uiso 1 4 a calc R . .
C13 C 0.3702(3) 0.2349(4) 1.3330(4) 0.0470(14) Uani 1 4 a d . . .
H13 H 0.3514 0.2789 1.3689 0.056 Uiso 1 4 a calc R . .
C14 C 0.4450(3) 0.2357(3) 1.2757(4) 0.0376(11) Uani 1 4 a d . . .
C15 C 0.4943(4) 0.3050(3) 1.2718(5) 0.0493(14) Uani 1 4 a d . . .
H15A H 0.4661 0.3447 1.3127 0.074 Uiso 1 4 a calc R . .
H15B H 0.5023 0.3200 1.1929 0.074 Uiso 1 4 a calc R . .
H15C H 0.5469 0.2960 1.3073 0.074 Uiso 1 4 a calc R . .
C16 C 0.4504(4) 0.0333(3) 1.1716(6) 0.0515(15) Uani 1 4 a d . . .
H16A H 0.5029 0.0411 1.1352 0.077 Uiso 1 4 a calc R . .
H16B H 0.4104 0.0192 1.1143 0.077 Uiso 1 4 a calc R . .
H16C H 0.4550 -0.0065 1.2279 0.077 Uiso 1 4 a calc R . .
C17 C 0.6034(3) 0.3352(3) 0.7897(4) 0.0268(10) Uani 1 4 a d . . .
C18 C 0.6232(3) 0.4094(3) 0.8075(4) 0.0347(11) Uani 1 4 a d . . .
C19 C 0.6350(3) 0.4538(3) 0.7137(5) 0.0402(12) Uani 1 4 a d . . .
H19 H 0.6499 0.5043 0.7237 0.048 Uiso 1 4 a calc R . .
C20 C 0.6254(3) 0.4259(4) 0.6058(5) 0.0417(13) Uani 1 4 a d . . .
H20 H 0.6338 0.4571 0.5420 0.050 Uiso 1 4 a calc R . .
C21 C 0.6035(3) 0.3526(3) 0.5912(5) 0.0384(12) Uani 1 4 a d . . .
H21 H 0.5964 0.3339 0.5167 0.046 Uiso 1 4 a calc R . .
C22 C 0.5916(3) 0.3053(3) 0.6827(4) 0.0306(11) Uani 1 4 a d . . .
C23 C 0.5680(4) 0.2250(3) 0.6660(4) 0.0401(13) Uani 1 4 a d . . .
H23 H 0.5417 0.2079 0.7377 0.048 Uiso 1 4 a calc R . .
C24 C 0.6420(5) 0.1791(4) 0.6499(7) 0.069(2) Uani 1 4 a d . . .
H24A H 0.6266 0.1270 0.6391 0.104 Uiso 1 4 a calc R . .
H24B H 0.6766 0.1835 0.7168 0.104 Uiso 1 4 a calc R . .
H24C H 0.6715 0.1967 0.5831 0.104 Uiso 1 4 a calc R . .
C25 C 0.5060(5) 0.2148(4) 0.5705(6) 0.075(2) Uani 1 4 a d . . .
H25A H 0.4587 0.2461 0.5853 0.113 Uiso 1 4 a calc R . .
H25B H 0.4893 0.1626 0.5669 0.113 Uiso 1 4 a calc R . .
H25C H 0.5304 0.2293 0.4982 0.113 Uiso 1 4 a calc R . .
C26 C 0.6303(4) 0.4428(3) 0.9265(5) 0.0451(14) Uani 1 4 a d . . .
H26 H 0.6195 0.4023 0.9825 0.054 Uiso 1 4 a calc R . .
C27 C 0.7153(4) 0.4723(4) 0.9480(6) 0.0616(17) Uani 1 4 a d . . .
H27A H 0.7182 0.4933 1.0244 0.092 Uiso 1 4 a calc R . .
H27B H 0.7280 0.5109 0.8923 0.092 Uiso 1 4 a calc R . .
H27C H 0.7543 0.4316 0.9411 0.092 Uiso 1 4 a calc R . .
C28 C 0.5665(5) 0.5030(5) 0.9432(7) 0.079(2) Uani 1 4 a d . . .
H28A H 0.5712 0.5237 1.0197 0.118 Uiso 1 4 a calc R . .
H28B H 0.5125 0.4814 0.9334 0.118 Uiso 1 4 a calc R . .
H28C H 0.5746 0.5426 0.8874 0.118 Uiso 1 4 a calc R . .
Cl1 Cl 0.41422(7) 0.33011(8) 0.83354(11) 0.0392(3) Uani 1 4 a d . . .
Cl2 Cl 0.36443(7) 0.21215(9) 1.01890(11) 0.0426(3) Uani 1 4 a d . . .
Pd1 Pd 0.484657(19) 0.258948(17) 0.95794(3) 0.02367(9) Uani 1 4 a d . . .
Cl4 Cl 0.75841(16) 0.2596(2) 0.38257(16) 0.1066(9) Uani 1 4 a d . . .
Cl5 Cl 0.54517(17) 0.06478(11) 0.87176(18) 0.0894(8) Uani 1 4 a d . . .
Cl3 Cl 0.71012(14) 0.37000(13) 0.2163(2) 0.0845(7) Uani 1 4 a d . . .
Cl6 Cl 0.6653(2) 0.00537(19) 0.4855(3) 0.1232(10) Uani 1 4 a d . . .
C100 C 0.7901(4) 0.3149(4) 0.2701(7) 0.0630(19) Uani 1 4 a d . . .
H10A H 0.8113 0.2828 0.2089 0.076 Uiso 1 4 a calc R . .
H10B H 0.8345 0.3477 0.2958 0.076 Uiso 1 4 a calc R . .
Cl8 Cl 0.6918(2) -0.0697(2) 0.2762(4) 0.1549(16) Uani 1 4 a d . . .
Cl7 Cl 0.6177(3) -0.0641(2) 0.9726(4) 0.1634(16) Uani 1 4 a d . . .
C101 C 0.5852(6) -0.0235(5) 0.8500(8) 0.086(3) Uani 1 4 a d . . .
H10C H 0.5434 -0.0555 0.8149 0.103 Uiso 1 4 a calc R . .
H10D H 0.6311 -0.0200 0.7965 0.103 Uiso 1 4 a calc R . .
C102 C 0.6367(8) -0.0592(7) 0.4089(8) 0.118(5) Uani 1 4 a d . . .
H10E H 0.5788 -0.0517 0.3912 0.141 Uiso 1 4 a calc R . .
H10F H 0.6413 -0.1062 0.4521 0.141 Uiso 1 4 a calc R . .

loop_
_atom_site_aniso_label
_atom_site_aniso_U_11
_atom_site_aniso_U_22
_atom_site_aniso_U_33
_atom_site_aniso_U_23
_atom_site_aniso_U_13
_atom_site_aniso_U_12
N1 0.0214(19) 0.029(2) 0.0271(19) 0.0015(15) 0.0010(15) -0.0035(16)
C2 0.021(2) 0.042(3) 0.027(2) 0.001(2) 0.0012(15) -0.002(2)
C3 0.020(2) 0.033(2) 0.030(2) 0.002(2) -0.0007(19) -0.0027(17)
N2 0.0215(19) 0.0291(19) 0.0253(19) 0.0037(14) -0.0032(14) -0.0009(15)
C5 0.031(2) 0.032(2) 0.026(2) 0.0026(19) -0.0026(19) -0.002(2)
C6 0.026(3) 0.050(3) 0.037(3) 0.016(2) -0.003(2) -0.003(2)
C7 0.029(3) 0.051(3) 0.047(3) 0.019(3) -0.005(2) 0.003(2)
C8 0.020(2) 0.049(3) 0.043(3) 0.008(2) 0.000(2) 0.000(2)
C9 0.024(3) 0.046(3) 0.020(2) 0.0074(19) -0.0045(18) -0.001(2)
C10 0.032(3) 0.043(3) 0.032(3) 0.011(2) -0.002(2) -0.002(2)
C11 0.031(3) 0.061(4) 0.036(3) 0.019(3) -0.003(2) -0.010(3)
C12 0.033(3) 0.085(5) 0.037(3) 0.005(3) 0.012(3) -0.009(3)
C13 0.038(3) 0.065(4) 0.038(3) -0.004(3) 0.005(2) 0.006(3)
C14 0.032(2) 0.049(3) 0.031(2) 0.003(2) -0.0011(19) -0.003(3)
C15 0.051(4) 0.054(3) 0.043(3) -0.009(2) 0.004(3) -0.007(3)
C16 0.048(3) 0.046(3) 0.061(4) 0.004(3) 0.005(3) -0.015(3)
C17 0.016(2) 0.037(3) 0.028(2) 0.003(2) 0.0020(17) -0.0013(18)
C18 0.024(2) 0.038(3) 0.042(3) 0.005(2) 0.001(2) -0.004(2)
C19 0.034(3) 0.033(3) 0.054(3) 0.010(2) 0.000(3) -0.005(2)
C20 0.027(3) 0.056(4) 0.042(3) 0.020(3) -0.003(2) -0.004(2)
C21 0.031(3) 0.053(3) 0.031(3) 0.005(2) -0.005(2) -0.005(2)
C22 0.022(2) 0.040(3) 0.029(2) 0.004(2) 0.0009(19) -0.001(2)
C23 0.047(3) 0.042(3) 0.031(2) -0.001(2) 0.001(2) -0.008(2)
C24 0.076(5) 0.043(4) 0.089(5) -0.008(4) 0.017(4) -0.001(4)
C25 0.101(6) 0.067(4) 0.059(4) -0.002(3) -0.030(4) -0.030(4)
C26 0.050(3) 0.039(3) 0.047(3) -0.007(2) 0.005(3) -0.012(3)
C27 0.051(4) 0.080(5) 0.054(4) -0.013(4) -0.012(3) -0.012(3)
C28 0.057(4) 0.096(6) 0.083(5) -0.037(5) -0.006(4) 0.009(4)
Cl1 0.0244(6) 0.0500(8) 0.0432(7) 0.0212(6) -0.0023(5) 0.0025(5)
Cl2 0.0188(5) 0.0672(9) 0.0419(7) 0.0249(6) -0.0019(5) -0.0047(5)
Pd1 0.01777(14) 0.02879(15) 0.02446(14) 0.00464(13) -0.00084(13) -0.00084(13)
Cl4 0.1140(17) 0.158(3) 0.0475(9) 0.0042(14) 0.0035(10) 0.002(2)
Cl5 0.141(2) 0.0529(10) 0.0743(12) -0.0103(9) 0.0211(13) -0.0292(12)
Cl3 0.0643(12) 0.0677(13) 0.1215(19) -0.0107(12) -0.0051(13) 0.0057(10)
Cl6 0.146(3) 0.113(2) 0.111(2) -0.0121(17) 0.0061(19) -0.021(2)
C100 0.042(4) 0.066(5) 0.081(5) -0.018(4) -0.003(3) 0.001(3)
Cl8 0.133(3) 0.126(3) 0.206(4) -0.083(3) 0.061(3) -0.033(2)
Cl7 0.160(3) 0.114(2) 0.217(4) 0.012(3) -0.063(3) 0.013(2)
C101 0.093(6) 0.076(6) 0.089(6) -0.031(5) 0.028(5) -0.016(5)
C102 0.154(10) 0.119(9) 0.080(6) 0.056(6) -0.036(7) -0.066(8)

loop_
_atom_type_symbol
_atom_type_description
_atom_type_scat_dispersion_real
_atom_type_scat_dispersion_imag
_atom_type_scat_source
C C 0.0033 0.0016 'International Tables Vol C Tables 4.2.6.8 and 6.1.1.4'
H H 0.0000 0.0000 'International Tables Vol C Tables 4.2.6.8 and 6.1.1.4'
N N 0.0061 0.0033 'International Tables Vol C Tables 4.2.6.8 and 6.1.1.4'
Cl Cl 0.1484 0.1585 'International Tables Vol C Tables 4.2.6.8 and 6.1.1.4'
Pd Pd -0.9988 1.0072 'International Tables Vol C Tables 4.2.6.8 and 6.1.1.4'

loop_
_geom_angle_atom_site_label_1
_geom_angle_atom_site_label_2
_geom_angle_atom_site_label_3
_geom_angle
_geom_angle_site_symmetry_1
_geom_angle_site_symmetry_3
_geom_angle_publ_flag
C2 N1 C17 119.1(4) . . ?
C2 N1 Pd1 113.9(3) . . ?
C17 N1 Pd1 126.8(3) . . ?
N1 C2 C3 118.5(4) . . ?
N2 C3 C8 123.3(4) . . ?
N2 C3 C2 116.0(4) . . ?
C8 C3 C2 120.6(4) . . ?
C3 N2 C5 117.8(4) . . ?
C3 N2 Pd1 110.2(3) . . ?
C5 N2 Pd1 132.0(3) . . ?
N2 C5 C6 120.5(5) . . ?
N2 C5 C9 121.2(4) . . ?
C6 C5 C9 118.2(4) . . ?
C7 C6 C5 121.2(5) . . ?
C6 C7 C8 118.7(5) . . ?
C7 C8 C3 118.3(5) . . ?
C10 C9 C14 121.3(5) . . ?
C10 C9 C5 120.0(5) . . ?
C14 C9 C5 118.5(5) . . ?
C11 C10 C9 119.1(6) . . ?
C11 C10 C16 119.5(5) . . ?
C9 C10 C16 121.3(5) . . ?
C10 C11 C12 120.9(6) . . ?
C13 C12 C11 120.1(5) . . ?
C12 C13 C14 121.0(6) . . ?
C9 C14 C13 117.5(5) . . ?
C9 C14 C15 122.3(5) . . ?
C13 C14 C15 120.3(5) . . ?
C22 C17 C18 122.9(5) . . ?
C22 C17 N1 118.5(4) . . ?
C18 C17 N1 118.6(4) . . ?
C19 C18 C17 117.9(5) . . ?
C19 C18 C26 119.9(5) . . ?
C17 C18 C26 122.2(5) . . ?
C18 C19 C20 121.0(5) . . ?
C21 C20 C19 119.6(5) . . ?
C20 C21 C22 121.7(5) . . ?
C17 C22 C21 116.8(5) . . ?
C17 C22 C23 121.8(4) . . ?
C21 C22 C23 121.5(5) . . ?
C24 C23 C22 109.5(5) . . ?
C24 C23 C25 112.9(6) . . ?
C22 C23 C25 112.5(5) . . ?
C27 C26 C28 111.7(6) . . ?
C27 C26 C18 111.1(5) . . ?
C28 C26 C18 110.1(5) . . ?
N1 Pd1 N2 80.57(15) . . ?
N1 Pd1 Cl1 92.14(11) . . ?
N2 Pd1 Cl1 171.60(11) . . ?
N1 Pd1 Cl2 171.46(12) . . ?
N2 Pd1 Cl2 99.84(11) . . ?
Cl1 Pd1 Cl2 87.99(5) . . ?
Cl4 C100 Cl3 111.7(4) . . ?
Cl7 C101 Cl5 112.6(5) . . ?
Cl6 C102 Cl8 115.4(6) . . ?

loop_
_geom_bond_atom_site_label_1
_geom_bond_atom_site_label_2
_geom_bond_distance
_geom_bond_site_symmetry_2
_geom_bond_publ_flag
N1 C2 1.276(6) . ?
N1 C17 1.450(6) . ?
N1 Pd1 2.021(4) . ?
C2 C3 1.445(6) . ?
C3 N2 1.357(6) . ?
C3 C8 1.388(7) . ?
N2 C5 1.356(6) . ?
N2 Pd1 2.080(4) . ?
C5 C6 1.392(7) . ?
C5 C9 1.475(7) . ?
C6 C7 1.368(8) . ?
C7 C8 1.378(8) . ?
C9 C10 1.395(7) . ?
C9 C14 1.407(8) . ?
C10 C11 1.383(8) . ?
C10 C16 1.526(9) . ?
C11 C12 1.381(10) . ?
C12 C13 1.380(9) . ?
C13 C14 1.411(7) . ?
C14 C15 1.490(8) . ?
C17 C22 1.389(7) . ?
C17 C18 1.390(7) . ?
C18 C19 1.380(7) . ?
C18 C26 1.533(8) . ?
C19 C20 1.379(8) . ?
C20 C21 1.380(8) . ?
C21 C22 1.390(7) . ?
C22 C23 1.510(7) . ?
C23 C24 1.489(9) . ?
C23 C25 1.537(9) . ?
C26 C27 1.524(8) . ?
C26 C28 1.526(10) . ?
Cl1 Pd1 2.2714(12) . ?
Cl2 Pd1 2.2771(12) . ?
Cl4 C100 1.741(9) . ?
Cl5 C101 1.741(9) . ?
Cl3 C100 1.771(8) . ?
Cl6 C102 1.547(11) . ?
Cl8 C102 1.824(12) . ?
Cl7 C101 1.709(11) . ?
